data_4335348
loop_
_publ_author_name
'Ian A. Gass'
'Subrata Tewary'
'Ayman Nafady'
'Nicholas F. Chilton'
'Christopher J. Gartshore'
'Mousa Asadi'
'David W. Lupton'
'Boujemaa Moubaraki'
'Alan M. Bond'
'John F. Boas'
'Si-Xuan Guo'
'Gopalan Rajaraman'
'Keith S. Murray'

_publ_contact_author_address
; School of Chemistry, 171 
  Monash university, 
  Vic 3800, 
  Australia
;
_publ_contact_author_email Keith.murray@sci.monash.edu.au
_publ_contact_author_fax +61-3-9905-4597
_publ_contact_author_name 'Keith. S. Murray'
_publ_contact_author_phone +61-3-9905-4512
_publ_section_title
;
 Observation of Ferromagnetic Exchange, Spin Crossover, Reductively
 Induced Oxidation, and Field-Induced Slow Magnetic Relaxation in
 Monomeric Cobalt Nitroxides
;
_journal_name_full 'Inorganic Chemistry'
_journal_page_first 7557
_journal_page_last 7572
_journal_paper_doi 10.1021/ic400565h
_journal_volume 52
_journal_year 2013
_chemical_formula_moiety
;
C30 H32 Co N6 O4, 2(N O3)
;
_chemical_formula_sum 'C30 H32 Co N8 O10'
_chemical_formula_weight 723.57
_chemical_name_systematic
; 
 ? 
;
_space_group_IT_number 14
_symmetry_cell_setting monoclinic
_symmetry_space_group_name_Hall '-P 2ybc'
_symmetry_space_group_name_H-M 'P 1 21/c 1'
_atom_sites_solution_hydrogens geom
_atom_sites_solution_primary direct
_atom_sites_solution_secondary difmap
_audit_creation_date '9 November 2005'
_audit_creation_method SHELXL-97
_cell_angle_alpha 90.00
_cell_angle_beta 101.421(3)
_cell_angle_gamma 90.00
_cell_formula_units_Z 2
_cell_length_a 9.3825(10)
_cell_length_b 14.1324(17)
_cell_length_c 11.7395(15)
_cell_measurement_reflns_used 1624
_cell_measurement_temperature 123(2)
_cell_measurement_theta_max 24.66
_cell_measurement_theta_min 2.88
_cell_volume 1525.8(3)
_computing_cell_refinement 'Bruker Apex2 V2.0'
_computing_data_collection 'Bruker Apex2 V2.0'
_computing_data_reduction 'Bruker Apex2 V2.0'
_computing_molecular_graphics X-SEED
_computing_publication_material 'XCIF V6.12 (BrukerAXS, 2001).'
_computing_structure_refinement 'SHELXL-97 (Sheldrick, 1997)'
_computing_structure_solution 'SHELXS-97 (Sheldrick, 1990)'
_diffrn_ambient_temperature 123(2)
_diffrn_measured_fraction_theta_full 0.997
_diffrn_measured_fraction_theta_max 0.997
_diffrn_measurement_device_type 'APEX X8'
_diffrn_measurement_method 'scans in phi and omega'
_diffrn_radiation_monochromator graphite
_diffrn_radiation_source 'fine-focus sealed tube'
_diffrn_radiation_type MoK\a
_diffrn_radiation_wavelength 0.71073
_diffrn_reflns_av_R_equivalents 0.0535
_diffrn_reflns_av_sigmaI/netI 0.0711
_diffrn_reflns_limit_h_max 6
_diffrn_reflns_limit_h_min -12
_diffrn_reflns_limit_k_max 18
_diffrn_reflns_limit_k_min -16
_diffrn_reflns_limit_l_max 15
_diffrn_reflns_limit_l_min -14
_diffrn_reflns_number 9372
_diffrn_reflns_theta_full 27.47
_diffrn_reflns_theta_max 27.47
_diffrn_reflns_theta_min 2.64
_diffrn_standards_decay_% 0
_diffrn_standards_interval_count 0
_diffrn_standards_interval_time 0
_diffrn_standards_number 0
_exptl_absorpt_coefficient_mu 0.637
_exptl_absorpt_correction_T_max 0.909
_exptl_absorpt_correction_T_min 0.892
_exptl_absorpt_correction_type multi-scan
_exptl_absorpt_process_details SADABS
_exptl_crystal_colour red
_exptl_crystal_density_diffrn 1.575
_exptl_crystal_description block
_exptl_crystal_F_000 750
_exptl_crystal_size_max 0.45
_exptl_crystal_size_mid 0.15
_exptl_crystal_size_min 0.15
_refine_diff_density_max 0.925
_refine_diff_density_min -0.516
_refine_diff_density_rms 0.099
_refine_ls_extinction_method none
_refine_ls_goodness_of_fit_ref 1.015
_refine_ls_hydrogen_treatment constr
_refine_ls_matrix_type full
_refine_ls_number_parameters 225
_refine_ls_number_reflns 3483
_refine_ls_number_restraints 0
_refine_ls_restrained_S_all 1.015
_refine_ls_R_factor_all 0.0945
_refine_ls_R_factor_gt 0.0665
_refine_ls_shift/su_max 0.000
_refine_ls_shift/su_mean 0.000
_refine_ls_structure_factor_coef Fsqd
_refine_ls_weighting_details 'calc w=1/[\s^2^(Fo^2^)+(0.0981P)^2^+2.4345P] where P=(Fo^2^+2Fc^2^)/3'
_refine_ls_weighting_scheme calc
_refine_ls_wR_factor_gt 0.1749
_refine_ls_wR_factor_ref 0.1925
_reflns_number_gt 2499
_reflns_number_total 3483
_reflns_threshold_expression >2sigma(I)
_cod_data_source_file ic400565h_si_001_1.cif
_cod_data_source_block complex1123K
_cod_database_code 4335348

loop_
_symmetry_equiv_pos_as_xyz
'x, y, z'
'-x, y+1/2, -z+1/2'
'-x, -y, -z'
'x, -y-1/2, z-1/2'

loop_
_atom_site_label
_atom_site_type_symbol
_atom_site_fract_x
_atom_site_fract_y
_atom_site_fract_z
_atom_site_U_iso_or_equiv
_atom_site_adp_type
_atom_site_occupancy
_atom_site_symmetry_multiplicity
_atom_site_calc_flag
_atom_site_refinement_flags
Co1 Co 0.5000 0.5000 0.5000 0.0192(2) Uani 1 2 d S
O1 O 0.4406(3) 0.6444(2) 0.4847(2) 0.0295(7) Uani 1 1 d .
O2 O 0.4440(3) 0.6867(2) 0.1937(3) 0.0387(7) Uani 1 1 d .
O3 O 1.0120(4) 0.8299(3) 0.5741(3) 0.0495(9) Uani 1 1 d .
O4 O 0.9772(5) 0.6836(3) 0.5295(5) 0.0769(14) Uani 1 1 d .
O5 O 0.7949(4) 0.7761(3) 0.5178(3) 0.0503(9) Uani 1 1 d .
N1 N 0.3619(3) 0.4771(2) 0.3541(3) 0.0227(7) Uani 1 1 d .
N2 N 0.6480(3) 0.5244(2) 0.4038(3) 0.0219(7) Uani 1 1 d .
N3 N 0.4312(4) 0.6806(2) 0.3822(3) 0.0311(8) Uani 1 1 d .
N4 N 0.9295(4) 0.7620(3) 0.5416(3) 0.0337(8) Uani 1 1 d .
C1 C 0.2748(4) 0.4012(3) 0.3363(4) 0.0284(9) Uani 1 1 d .
H1 H 0.2789 0.3576 0.3963 0.034 Uiso 1 1 calc R
C2 C 0.1794(4) 0.3851(3) 0.2327(4) 0.0312(9) Uani 1 1 d .
H2 H 0.1220 0.3309 0.2224 0.037 Uiso 1 1 calc R
C3 C 0.1703(4) 0.4504(3) 0.1450(4) 0.0367(11) Uani 1 1 d .
H3 H 0.1047 0.4418 0.0752 0.044 Uiso 1 1 calc R
C4 C 0.2588(5) 0.5286(3) 0.1610(4) 0.0336(10) Uani 1 1 d .
H4 H 0.2546 0.5731 0.1022 0.040 Uiso 1 1 calc R
C5 C 0.3541(4) 0.5400(3) 0.2658(4) 0.0259(8) Uani 1 1 d .
C6 C 0.4609(4) 0.6221(3) 0.2876(4) 0.0296(9) Uani 1 1 d .
C7 C 0.6158(4) 0.5849(3) 0.3139(3) 0.0247(8) Uani 1 1 d .
C8 C 0.7121(5) 0.6074(3) 0.2433(4) 0.0328(9) Uani 1 1 d .
H8 H 0.6874 0.6510 0.1833 0.039 Uiso 1 1 calc R
C9 C 0.8468(5) 0.5633(3) 0.2642(4) 0.0359(10) Uani 1 1 d .
H9 H 0.9141 0.5765 0.2179 0.043 Uiso 1 1 calc R
C10 C 0.8793(4) 0.4998(3) 0.3543(4) 0.0326(9) Uani 1 1 d .
H10 H 0.9684 0.4688 0.3685 0.039 Uiso 1 1 calc R
C11 C 0.7794(4) 0.4824(3) 0.4235(4) 0.0271(9) Uani 1 1 d .
H11 H 0.8033 0.4404 0.4854 0.033 Uiso 1 1 calc R
C12 C 0.3437(6) 0.7589(4) 0.2110(4) 0.0491(13) Uani 1 1 d .
H12A H 0.2449 0.7399 0.1777 0.059 Uiso 1 1 calc R
H12B H 0.3647 0.8174 0.1745 0.059 Uiso 1 1 calc R
C13 C 0.3623(4) 0.7723(3) 0.3440(4) 0.0304(9) Uani 1 1 d .
C14 C 0.2141(5) 0.7796(4) 0.3763(5) 0.0506(14) Uani 1 1 d .
H14A H 0.1504 0.7328 0.3343 0.076 Uiso 1 1 calc R
H14B H 0.1745 0.8415 0.3569 0.076 Uiso 1 1 calc R
H14C H 0.2236 0.7691 0.4583 0.076 Uiso 1 1 calc R
C15 C 0.4626(6) 0.8516(3) 0.3936(5) 0.0506(13) Uani 1 1 d .
H15A H 0.5544 0.8440 0.3702 0.076 Uiso 1 1 calc R
H15B H 0.4773 0.8503 0.4769 0.076 Uiso 1 1 calc R
H15C H 0.4202 0.9110 0.3655 0.076 Uiso 1 1 calc R

loop_
_atom_site_aniso_label
_atom_site_aniso_U_11
_atom_site_aniso_U_22
_atom_site_aniso_U_33
_atom_site_aniso_U_23
_atom_site_aniso_U_13
_atom_site_aniso_U_12
Co1 0.0119(3) 0.0242(4) 0.0217(4) 0.0021(3) 0.0034(2) -0.0009(3)
O1 0.0244(14) 0.0391(17) 0.0240(14) 0.0095(12) 0.0022(11) -0.0045(12)
O2 0.0464(18) 0.0366(17) 0.0332(17) 0.0087(13) 0.0087(14) 0.0073(14)
O3 0.0383(18) 0.048(2) 0.058(2) -0.0098(17) 0.0010(16) -0.0036(16)
O4 0.071(3) 0.034(2) 0.142(4) 0.004(2) 0.061(3) 0.0058(19)
O5 0.0343(18) 0.051(2) 0.065(2) 0.0167(18) 0.0095(16) -0.0028(16)
N1 0.0133(14) 0.0281(18) 0.0274(17) -0.0024(13) 0.0060(12) 0.0009(12)
N2 0.0130(14) 0.0248(17) 0.0272(17) -0.0017(13) 0.0019(12) -0.0019(12)
N3 0.0277(18) 0.0284(19) 0.036(2) 0.0041(15) 0.0045(14) -0.0006(14)
N4 0.040(2) 0.028(2) 0.034(2) 0.0049(15) 0.0104(16) 0.0011(16)
C1 0.0192(18) 0.030(2) 0.037(2) 0.0011(18) 0.0092(16) -0.0037(16)
C2 0.0183(18) 0.031(2) 0.043(2) -0.0086(19) 0.0012(16) -0.0016(16)
C3 0.020(2) 0.045(3) 0.040(2) -0.011(2) -0.0067(17) 0.0049(18)
C4 0.029(2) 0.033(2) 0.037(2) 0.0080(18) -0.0006(18) 0.0108(17)
C5 0.0163(18) 0.0241(19) 0.038(2) -0.0009(17) 0.0060(16) 0.0042(15)
C6 0.026(2) 0.028(2) 0.034(2) 0.0014(17) 0.0036(16) 0.0010(16)
C7 0.0208(18) 0.0192(19) 0.034(2) 0.0000(16) 0.0047(15) -0.0022(15)
C8 0.034(2) 0.027(2) 0.038(2) 0.0043(18) 0.0080(18) -0.0056(18)
C9 0.031(2) 0.041(3) 0.039(2) -0.005(2) 0.0145(19) -0.0105(19)
C10 0.0168(18) 0.034(2) 0.047(2) -0.007(2) 0.0076(17) 0.0025(17)
C11 0.0202(18) 0.028(2) 0.032(2) 0.0015(16) 0.0024(15) 0.0005(15)
C12 0.062(3) 0.041(3) 0.043(3) 0.003(2) 0.007(2) 0.016(2)
C13 0.027(2) 0.028(2) 0.037(2) 0.0074(18) 0.0073(17) 0.0028(17)
C14 0.034(3) 0.048(3) 0.074(4) 0.019(3) 0.021(2) 0.014(2)
C15 0.043(3) 0.031(3) 0.074(4) 0.006(2) 0.000(3) -0.002(2)

loop_
_atom_type_symbol
_atom_type_description
_atom_type_scat_dispersion_real
_atom_type_scat_dispersion_imag
_atom_type_scat_source
C C 0.0033 0.0016 'International Tables Vol C Tables 4.2.6.8 and 6.1.1.4'
H H 0.0000 0.0000 'International Tables Vol C Tables 4.2.6.8 and 6.1.1.4'
N N 0.0061 0.0033 'International Tables Vol C Tables 4.2.6.8 and 6.1.1.4'
O O 0.0106 0.0060 'International Tables Vol C Tables 4.2.6.8 and 6.1.1.4'
Co Co 0.3494 0.9721 'International Tables Vol C Tables 4.2.6.8 and 6.1.1.4'

loop_
_geom_angle_atom_site_label_1
_geom_angle_atom_site_label_2
_geom_angle_atom_site_label_3
_geom_angle
_geom_angle_site_symmetry_1
_geom_angle_site_symmetry_3
N1 Co1 N1 180.000(1) . 3_666
N1 Co1 N2 93.01(13) . 3_666
N1 Co1 N2 86.99(13) 3_666 3_666
N1 Co1 N2 86.99(13) . .
N1 Co1 N2 93.01(13) 3_666 .
N2 Co1 N2 180.0 3_666 .
N1 Co1 O1 88.11(12) . .
N1 Co1 O1 91.89(12) 3_666 .
N2 Co1 O1 90.80(12) 3_666 .
N2 Co1 O1 89.20(12) . .
N1 Co1 O1 91.89(12) . 3_666
N1 Co1 O1 88.11(12) 3_666 3_666
N2 Co1 O1 89.20(12) 3_666 3_666
N2 Co1 O1 90.80(12) . 3_666
O1 Co1 O1 180.000(1) . 3_666
N3 O1 Co1 115.4(2) . .
C6 O2 C12 108.9(3) . .
C1 N1 C5 117.8(3) . .
C1 N1 Co1 123.1(3) . .
C5 N1 Co1 119.1(3) . .
C7 N2 C11 118.1(3) . .
C7 N2 Co1 118.9(2) . .
C11 N2 Co1 123.0(3) . .
O1 N3 C6 119.8(3) . .
O1 N3 C13 125.1(3) . .
C6 N3 C13 113.9(3) . .
O4 N4 O3 121.3(4) . .
O4 N4 O5 119.7(4) . .
O3 N4 O5 118.9(4) . .
N1 C1 C2 122.6(4) . .
N1 C1 H1 118.7 . .
C2 C1 H1 118.7 . .
C3 C2 C1 119.0(4) . .
C3 C2 H2 120.5 . .
C1 C2 H2 120.5 . .
C4 C3 C2 119.5(4) . .
C4 C3 H3 120.3 . .
C2 C3 H3 120.3 . .
C3 C4 C5 119.0(4) . .
C3 C4 H4 120.5 . .
C5 C4 H4 120.5 . .
N1 C5 C4 122.2(4) . .
N1 C5 C6 115.9(3) . .
C4 C5 C6 121.9(4) . .
O2 C6 N3 102.6(3) . .
O2 C6 C7 109.6(3) . .
N3 C6 C7 111.2(3) . .
O2 C6 C5 113.1(3) . .
N3 C6 C5 110.1(3) . .
C7 C6 C5 110.0(3) . .
N2 C7 C8 123.1(4) . .
N2 C7 C6 115.9(3) . .
C8 C7 C6 120.9(4) . .
C7 C8 C9 118.2(4) . .
C7 C8 H8 120.9 . .
C9 C8 H8 120.9 . .
C10 C9 C8 119.0(4) . .
C10 C9 H9 120.5 . .
C8 C9 H9 120.5 . .
C9 C10 C11 119.8(4) . .
C9 C10 H10 120.1 . .
C11 C10 H10 120.1 . .
N2 C11 C10 121.7(4) . .
N2 C11 H11 119.1 . .
C10 C11 H11 119.1 . .
O2 C12 C13 106.6(4) . .
O2 C12 H12A 110.4 . .
C13 C12 H12A 110.4 . .
O2 C12 H12B 110.4 . .
C13 C12 H12B 110.4 . .
H12A C12 H12B 108.6 . .
N3 C13 C15 109.4(3) . .
N3 C13 C14 110.6(3) . .
C15 C13 C14 112.8(4) . .
N3 C13 C12 98.9(3) . .
C15 C13 C12 114.8(4) . .
C14 C13 C12 109.6(4) . .
C13 C14 H14A 109.5 . .
C13 C14 H14B 109.5 . .
H14A C14 H14B 109.5 . .
C13 C14 H14C 109.5 . .
H14A C14 H14C 109.5 . .
H14B C14 H14C 109.5 . .
C13 C15 H15A 109.5 . .
C13 C15 H15B 109.5 . .
H15A C15 H15B 109.5 . .
C13 C15 H15C 109.5 . .
H15A C15 H15C 109.5 . .
H15B C15 H15C 109.5 . .

loop_
_geom_bond_atom_site_label_1
_geom_bond_atom_site_label_2
_geom_bond_distance
_geom_bond_site_symmetry_2
Co1 N1 1.959(3) .
Co1 N1 1.959(3) 3_666
Co1 N2 1.986(3) 3_666
Co1 N2 1.986(3) .
Co1 O1 2.113(3) .
Co1 O1 2.113(3) 3_666
O1 N3 1.294(4) .
O2 C6 1.416(5) .
O2 C12 1.429(6) .
O3 N4 1.244(5) .
O4 N4 1.215(5) .
O5 N4 1.254(5) .
N1 C1 1.340(5) .
N1 C5 1.356(5) .
N2 C7 1.346(5) .
N2 C11 1.347(5) .
N3 C6 1.455(5) .
N3 C13 1.478(5) .
C1 C2 1.379(6) .
C1 H1 0.9300 .
C2 C3 1.373(6) .
C2 H2 0.9300 .
C3 C4 1.372(6) .
C3 H3 0.9300 .
C4 C5 1.380(6) .
C4 H4 0.9300 .
C5 C6 1.521(6) .
C6 C7 1.518(5) .
C7 C8 1.379(6) .
C8 C9 1.386(6) .
C8 H8 0.9300 .
C9 C10 1.374(6) .
C9 H9 0.9300 .
C10 C11 1.380(6) .
C10 H10 0.9300 .
C11 H11 0.9300 .
C12 C13 1.547(7) .
C12 H12A 0.9700 .
C12 H12B 0.9700 .
C13 C15 1.505(6) .
C13 C14 1.515(6) .
C14 H14A 0.9600 .
C14 H14B 0.9600 .
C14 H14C 0.9600 .
C15 H15A 0.9600 .
C15 H15B 0.9600 .
C15 H15C 0.9600 .
